data_7203015
loop_
_publ_author_name
'Lin, Jian-Guo'
'Zang, Shuang-Quan'
'Tian, Zhen-Fang'
'Li, Yi-Zhi'
'Xu, Yan-Yan'
'Zhu, Hui-Zhen'
'Meng, Qing-Jin'

_publ_section_title
;
 Metal--organic frameworks constructed from mixed-ligand
 1,2,3,4-tetra-(4-pyridyl)-butane and benzene-polycarboxylate acids:
 syntheses, structures and physical properties
;
_journal_issue 10
_journal_name_full CrystEngComm
_journal_page_first 915
_journal_paper_doi 10.1039/b708389k
_journal_volume 9
_journal_year 2007
_chemical_formula_moiety 'C17 H16 Co N2 O6, 0.4(H2 O), 0.3(H2 O), 0.3(H2 O)'
_chemical_formula_sum 'C17 H18 Co N2 O7'
_chemical_formula_weight 421.26
_chemical_name_systematic
;
?
;
_space_group_IT_number 14
_symmetry_cell_setting monoclinic
_symmetry_space_group_name_Hall '-P 2yn'
_symmetry_space_group_name_H-M 'P 1 21/n 1'
_atom_sites_solution_hydrogens geom
_atom_sites_solution_primary direct
_atom_sites_solution_secondary difmap
_audit_creation_method SHELXL-97
_cell_angle_alpha 90.00
_cell_angle_beta 100.046(3)
_cell_angle_gamma 90.00
_cell_formula_units_Z 4
_cell_length_a 8.6864(10)
_cell_length_b 14.2414(18)
_cell_length_c 16.885(2)
_cell_measurement_temperature 291(2)
_cell_volume 2056.8(4)
_computing_cell_refinement SMART
_computing_data_collection 'SMART (Bruker, 2000)'
_computing_data_reduction 'SAINT (Bruker, 2000)'
_computing_molecular_graphics SHELXTL
_computing_publication_material SHELXTL
_computing_structure_refinement SHELXTL
_computing_structure_solution 'SHELXTL (Bruker, 2000)'
_diffrn_ambient_temperature 291(2)
_diffrn_measured_fraction_theta_full 0.998
_diffrn_measured_fraction_theta_max 0.998
_diffrn_radiation_monochromator graphite
_diffrn_radiation_source 'fine-focus sealed tube'
_diffrn_radiation_type MoK\a
_diffrn_radiation_wavelength 0.71073
_diffrn_reflns_av_R_equivalents 0.0369
_diffrn_reflns_av_sigmaI/netI 0.0690
_diffrn_reflns_limit_h_max 10
_diffrn_reflns_limit_h_min -10
_diffrn_reflns_limit_k_max 17
_diffrn_reflns_limit_k_min -16
_diffrn_reflns_limit_l_max 20
_diffrn_reflns_limit_l_min -13
_diffrn_reflns_number 10955
_diffrn_reflns_theta_full 26.00
_diffrn_reflns_theta_max 26.00
_diffrn_reflns_theta_min 1.88
_exptl_absorpt_coefficient_mu 0.872
_exptl_absorpt_correction_T_max 0.8180
_exptl_absorpt_correction_T_min 0.7799
_exptl_absorpt_correction_type multi-scan
_exptl_absorpt_process_details 'SADABS(Bruker, 2000)'
_exptl_crystal_density_diffrn 1.360
_exptl_crystal_density_method 'not measured'
_exptl_crystal_F_000 868
_exptl_crystal_size_max 0.30
_exptl_crystal_size_mid 0.26
_exptl_crystal_size_min 0.24
_refine_diff_density_max 0.454
_refine_diff_density_min -0.475
_refine_diff_density_rms 0.056
_refine_ls_extinction_method none
_refine_ls_goodness_of_fit_ref 1.062
_refine_ls_hydrogen_treatment constr
_refine_ls_matrix_type full
_refine_ls_number_parameters 262
_refine_ls_number_reflns 4038
_refine_ls_number_restraints 0
_refine_ls_restrained_S_all 1.062
_refine_ls_R_factor_all 0.0904
_refine_ls_R_factor_gt 0.0562
_refine_ls_shift/su_max 0.000
_refine_ls_shift/su_mean 0.000
_refine_ls_structure_factor_coef Fsqd
_refine_ls_weighting_details 'calc w=1/[\s^2^(Fo^2^)+(0.0420P)^2^+0.0000P] where P=(Fo^2^+2Fc^2^)/3'
_refine_ls_weighting_scheme calc
_refine_ls_wR_factor_gt 0.0968
_refine_ls_wR_factor_ref 0.1022
_reflns_number_gt 2779
_reflns_number_total 4038
_reflns_threshold_expression >2sigma(I)
_cod_data_source_file b708389k.txt
_cod_data_source_block 111
_cod_depositor_comments
;
The following automatic conversions were performed:
'_symmetry_cell_setting' value 'Monoclinic' changed to 'monoclinic'
according to '/home/saulius/struct/CIF-dictionaries/cif_core.dic'
dictionary named 'cif_core.dic' version 2.4.1 from
2010-06-29.

'_exptl_absorpt_correction_type' value 'Multi-scan' changed
to 'multi-scan' according to
'/home/saulius/struct/CIF-dictionaries/cif_core.dic' dictionary named
'cif_core.dic' version 2.4.1 from 2010-06-29.

Automatic conversion script
Id: cif_fix_enum 1527 2010-12-29 10:47:43Z saulius 
;
_cod_original_cell_volume 2056.7(4)
_cod_original_sg_symbol_H-M 'P 21/n'
_cod_database_code 7203015

loop_
_symmetry_equiv_pos_as_xyz
'x, y, z'
'-x+1/2, y+1/2, -z+1/2'
'-x, -y, -z'
'x-1/2, -y-1/2, z-1/2'

loop_
_atom_site_label
_atom_site_type_symbol
_atom_site_fract_x
_atom_site_fract_y
_atom_site_fract_z
_atom_site_U_iso_or_equiv
_atom_site_adp_type
_atom_site_occupancy
_atom_site_symmetry_multiplicity
_atom_site_calc_flag
_atom_site_refinement_flags
_atom_site_disorder_assembly
_atom_site_disorder_group
C1 C -0.2362(4) 0.3751(2) 0.91388(19) 0.0465(8) Uani 1 1 d . . .
C2 C -0.1201(4) 0.4444(2) 0.95798(17) 0.0406(7) Uani 1 1 d . . .
C3 C -0.0899(4) 0.5320(2) 0.92762(18) 0.0407(7) Uani 1 1 d . . .
C4 C -0.1856(4) 0.5730(2) 0.85188(18) 0.0444(8) Uani 1 1 d . . .
C5 C -0.0314(4) 0.4144(2) 1.02999(18) 0.0445(8) Uani 1 1 d . . .
H5 H -0.0538 0.3565 1.0507 0.053 Uiso 1 1 calc R . .
C6 C 0.0613(3) 0.4668(2) 0.52250(19) 0.0425(7) Uani 1 1 d . . .
H6 H 0.0905 0.4230 0.4829 0.051 Uiso 1 1 calc R . .
C7 C 0.2111(3) 0.5189(2) 0.56138(16) 0.0340(6) Uani 1 1 d . . .
H7A H 0.2585 0.5478 0.5195 0.041 Uiso 1 1 calc R . .
H7B H 0.1837 0.5685 0.5958 0.041 Uiso 1 1 calc R . .
C8 C -0.1311(4) 0.3997(2) 0.69656(18) 0.0425(7) Uani 1 1 d . . .
H8 H -0.1737 0.4307 0.7362 0.051 Uiso 1 1 calc R . .
C9 C -0.0684(3) 0.4534(2) 0.64329(16) 0.0365(7) Uani 1 1 d . . .
H9 H -0.0692 0.5186 0.6470 0.044 Uiso 1 1 calc R . .
C10 C -0.0037(4) 0.4095(2) 0.58365(18) 0.0461(8) Uani 1 1 d . . .
C11 C -0.0017(3) 0.3123(2) 0.58392(15) 0.0334(6) Uani 1 1 d . . .
H11 H 0.0437 0.2795 0.5463 0.040 Uiso 1 1 calc R . .
C12 C -0.0680(3) 0.2644(2) 0.64083(16) 0.0359(7) Uani 1 1 d . . .
H12 H -0.0651 0.1991 0.6404 0.043 Uiso 1 1 calc R . .
C13 C 0.3276(4) 0.4546(2) 0.61015(17) 0.0392(7) Uani 1 1 d . . .
C14 C 0.4166(3) 0.39395(19) 0.57378(17) 0.0362(7) Uani 1 1 d . . .
H14 H 0.4086 0.3937 0.5181 0.043 Uiso 1 1 calc R . .
C15 C 0.5177(4) 0.33352(19) 0.62055(16) 0.0350(6) Uani 1 1 d . . .
H15 H 0.5754 0.2923 0.5946 0.042 Uiso 1 1 calc R . .
C16 C 0.4517(3) 0.3894(2) 0.73770(17) 0.0370(7) Uani 1 1 d . . .
H16 H 0.4616 0.3884 0.7934 0.044 Uiso 1 1 calc R . .
C17 C 0.3474(4) 0.45207(19) 0.69305(16) 0.0353(6) Uani 1 1 d . . .
H17 H 0.2900 0.4929 0.7196 0.042 Uiso 1 1 calc R . .
Co1 Co -0.28635(5) 0.24031(3) 0.76685(3) 0.04456(15) Uani 1 1 d . . .
N1 N -0.1358(3) 0.30665(17) 0.69618(15) 0.0395(6) Uani 1 1 d . . .
N2 N 0.5384(3) 0.33027(18) 0.70114(15) 0.0448(6) Uani 1 1 d . . .
O1 O -0.1941(2) 0.33772(15) 0.85402(13) 0.0451(5) Uani 1 1 d . . .
O2 O -0.3569(2) 0.35412(14) 0.94206(11) 0.0390(5) Uani 1 1 d . . .
O3 O -0.3206(2) 0.54230(14) 0.83074(12) 0.0429(5) Uani 1 1 d . . .
O4 O -0.1216(2) 0.63614(15) 0.81734(12) 0.0421(5) Uani 1 1 d . . .
O5 O -0.4404(2) 0.20108(13) 0.84817(10) 0.0328(4) Uani 1 1 d . . .
H5B H -0.3956 0.2115 0.8963 0.039 Uiso 1 1 d R . .
H5C H -0.5240 0.2332 0.8379 0.039 Uiso 1 1 d R . .
O6 O -0.1138(2) 0.14234(14) 0.81555(11) 0.0405(5) Uani 1 1 d . . .
H6A H -0.0369 0.1459 0.7907 0.049 Uiso 1 1 d R . .
H6B H -0.1519 0.0873 0.8106 0.049 Uiso 1 1 d R . .
O7 O 0.6002(6) 0.4553(4) 0.0818(3) 0.0418(12) Uani 0.40 1 d P . .
H7C H 0.5473 0.4382 0.0369 0.050 Uiso 0.40 1 d PR . .
H7D H 0.6172 0.5140 0.0809 0.050 Uiso 0.40 1 d PR . .
O8 O 0.3005(8) 0.3611(5) 0.9392(4) 0.0439(17) Uani 0.30 1 d P . .
H8A H 0.2508 0.3298 0.9693 0.053 Uiso 0.30 1 d PR . .
H8B H 0.3554 0.4029 0.9669 0.053 Uiso 0.30 1 d PR . .
O9 O 0.2065(7) 0.2109(4) 0.8247(3) 0.0334(14) Uani 0.30 1 d P . .
H9A H 0.1761 0.1911 0.8669 0.050 Uiso 0.30 1 d PR . .
H9B H 0.1759 0.2671 0.8154 0.050 Uiso 0.30 1 d PR . .

loop_
_atom_site_aniso_label
_atom_site_aniso_U_11
_atom_site_aniso_U_22
_atom_site_aniso_U_33
_atom_site_aniso_U_23
_atom_site_aniso_U_13
_atom_site_aniso_U_12
C1 0.050(2) 0.0414(18) 0.0436(18) -0.0009(15) -0.0059(16) 0.0001(15)
C2 0.0412(17) 0.0399(17) 0.0405(16) 0.0019(14) 0.0068(14) 0.0018(14)
C3 0.0408(17) 0.0415(18) 0.0382(16) 0.0036(13) 0.0019(13) 0.0042(14)
C4 0.0426(19) 0.045(2) 0.0412(17) -0.0024(14) -0.0037(15) -0.0050(15)
C5 0.0442(18) 0.0478(19) 0.0411(17) -0.0038(14) 0.0066(15) -0.0030(14)
C6 0.0408(18) 0.0408(18) 0.0463(17) -0.0064(14) 0.0085(14) -0.0028(14)
C7 0.0269(15) 0.0481(17) 0.0270(14) -0.0092(12) 0.0048(11) -0.0017(12)
C8 0.0435(17) 0.0417(18) 0.0419(17) 0.0010(13) 0.0061(14) 0.0052(14)
C9 0.0361(16) 0.0420(17) 0.0316(15) 0.0025(13) 0.0063(12) 0.0012(13)
C10 0.0462(18) 0.0463(19) 0.0427(18) -0.0008(14) -0.0011(15) -0.0018(15)
C11 0.0321(15) 0.0424(16) 0.0273(14) 0.0009(12) 0.0098(12) -0.0030(13)
C12 0.0370(15) 0.0359(17) 0.0342(15) -0.0021(12) 0.0044(13) -0.0022(12)
C13 0.0455(17) 0.0313(15) 0.0371(16) -0.0051(13) -0.0033(13) 0.0029(13)
C14 0.0324(15) 0.0385(17) 0.0371(15) -0.0072(13) 0.0041(13) -0.0037(13)
C15 0.0456(18) 0.0301(15) 0.0299(15) 0.0011(11) 0.0079(13) -0.0037(13)
C16 0.0383(17) 0.0389(16) 0.0316(14) 0.0019(13) -0.0001(13) -0.0028(13)
C17 0.0466(17) 0.0288(15) 0.0302(14) 0.0046(12) 0.0058(13) -0.0029(13)
Co1 0.0437(3) 0.0436(3) 0.0435(3) 0.00021(19) -0.00028(19) 0.0010(2)
N1 0.0340(13) 0.0407(15) 0.0427(14) -0.0026(11) 0.0034(11) 0.0009(11)
N2 0.0437(16) 0.0427(16) 0.0451(15) 0.0003(12) -0.0005(12) -0.0007(12)
O1 0.0451(13) 0.0440(13) 0.0440(13) 0.0091(10) 0.0013(10) 0.0058(10)
O2 0.0421(12) 0.0468(12) 0.0306(10) 0.0105(9) 0.0137(9) 0.0181(10)
O3 0.0452(12) 0.0314(11) 0.0458(12) -0.0064(9) -0.0094(10) 0.0036(9)
O4 0.0433(13) 0.0417(12) 0.0379(11) -0.0108(9) -0.0023(10) 0.0023(9)
O5 0.0366(11) 0.0354(11) 0.0270(9) 0.0001(8) 0.0070(8) 0.0102(9)
O6 0.0385(12) 0.0470(13) 0.0317(10) 0.0034(9) -0.0056(9) -0.0109(9)
O7 0.049(3) 0.041(3) 0.036(3) -0.017(2) 0.009(2) 0.009(2)
O8 0.040(4) 0.053(4) 0.042(4) 0.013(3) 0.018(3) 0.024(3)
O9 0.033(3) 0.037(3) 0.026(3) 0.004(3) -0.007(3) -0.007(3)

loop_
_atom_type_symbol
_atom_type_description
_atom_type_scat_dispersion_real
_atom_type_scat_dispersion_imag
_atom_type_scat_source
C C 0.0033 0.0016 'International Tables Vol C Tables 4.2.6.8 and 6.1.1.4'
H H 0.0000 0.0000 'International Tables Vol C Tables 4.2.6.8 and 6.1.1.4'
N N 0.0061 0.0033 'International Tables Vol C Tables 4.2.6.8 and 6.1.1.4'
O O 0.0106 0.0060 'International Tables Vol C Tables 4.2.6.8 and 6.1.1.4'
Co Co 0.3494 0.9721 'International Tables Vol C Tables 4.2.6.8 and 6.1.1.4'

loop_
_geom_angle_atom_site_label_1
_geom_angle_atom_site_label_2
_geom_angle_atom_site_label_3
_geom_angle
_geom_angle_site_symmetry_1
_geom_angle_site_symmetry_3
_geom_angle_publ_flag
O1 C1 O2 125.7(3) . . ?
O1 C1 C2 114.3(3) . . ?
O2 C1 C2 119.8(3) . . ?
C5 C2 C3 119.2(3) . . ?
C5 C2 C1 116.9(3) . . ?
C3 C2 C1 123.8(3) . . ?
C2 C3 C5 118.4(3) . 3_567 ?
C2 C3 C4 123.1(3) . . ?
C5 C3 C4 118.4(3) 3_567 . ?
O3 C4 O4 126.2(3) . . ?
O3 C4 C3 117.2(3) . . ?
O4 C4 C3 116.5(3) . . ?
C2 C5 C3 122.4(3) . 3_567 ?
C2 C5 H5 118.8 . . ?
C3 C5 H5 118.8 3_567 . ?
C10 C6 C6 111.5(3) . 3_566 ?
C10 C6 C7 111.1(2) . . ?
C6 C6 C7 112.3(3) 3_566 . ?
C10 C6 H6 107.2 . . ?
C6 C6 H6 107.2 3_566 . ?
C7 C6 H6 107.2 . . ?
C13 C7 C6 112.3(2) . . ?
C13 C7 H7A 109.1 . . ?
C6 C7 H7A 109.1 . . ?
C13 C7 H7B 109.1 . . ?
C6 C7 H7B 109.1 . . ?
H7A C7 H7B 107.9 . . ?
N1 C8 C9 125.0(3) . . ?
N1 C8 H8 117.5 . . ?
C9 C8 H8 117.5 . . ?
C8 C9 C10 119.0(3) . . ?
C8 C9 H9 120.5 . . ?
C10 C9 H9 120.5 . . ?
C11 C10 C9 117.1(3) . . ?
C11 C10 C6 122.7(3) . . ?
C9 C10 C6 120.2(3) . . ?
C12 C11 C10 119.3(3) . . ?
C12 C11 H11 120.4 . . ?
C10 C11 H11 120.4 . . ?
N1 C12 C11 123.6(3) . . ?
N1 C12 H12 118.2 . . ?
C11 C12 H12 118.2 . . ?
C14 C13 C17 117.2(3) . . ?
C14 C13 C7 121.1(2) . . ?
C17 C13 C7 121.7(3) . . ?
C13 C14 C15 119.3(3) . . ?
C13 C14 H14 120.3 . . ?
C15 C14 H14 120.3 . . ?
N2 C15 C14 124.2(3) . . ?
N2 C15 H15 117.9 . . ?
C14 C15 H15 117.9 . . ?
N2 C16 C17 120.9(3) . . ?
N2 C16 H16 119.5 . . ?
C17 C16 H16 119.5 . . ?
C13 C17 C16 121.2(3) . . ?
C13 C17 H17 119.4 . . ?
C16 C17 H17 119.4 . . ?
O1 Co1 O6 90.32(8) . . ?
O1 Co1 O4 177.19(8) . 2_446 ?
O6 Co1 O4 87.56(7) . 2_446 ?
O1 Co1 N1 84.41(9) . . ?
O6 Co1 N1 92.74(9) . . ?
O4 Co1 N1 97.53(9) 2_446 . ?
O1 Co1 N2 96.82(9) . 1_455 ?
O6 Co1 N2 171.81(9) . 1_455 ?
O4 Co1 N2 85.43(9) 2_446 1_455 ?
N1 Co1 N2 83.99(10) . 1_455 ?
O1 Co1 O5 85.83(8) . . ?
O6 Co1 O5 93.35(8) . . ?
O4 Co1 O5 92.44(8) 2_446 . ?
N1 Co1 O5 168.52(8) . . ?
N2 Co1 O5 91.19(9) 1_455 . ?
C8 N1 C12 115.9(3) . . ?
C8 N1 Co1 117.4(2) . . ?
C12 N1 Co1 125.5(2) . . ?
C15 N2 C16 117.1(3) . . ?
C15 N2 Co1 120.2(2) . 1_655 ?
C16 N2 Co1 122.6(2) . 1_655 ?
C1 O1 Co1 136.4(2) . . ?
C4 O4 Co1 132.1(2) . 2_456 ?
Co1 O5 H5B 109.4 . . ?
Co1 O5 H5C 109.5 . . ?
H5B O5 H5C 109.5 . . ?
Co1 O6 H6A 109.6 . . ?
Co1 O6 H6B 109.5 . . ?
H6A O6 H6B 109.5 . . ?
H7C O7 H7D 109.5 . . ?
H8A O8 H8B 109.5 . . ?
H9A O9 H9B 109.5 . . ?

loop_
_geom_bond_atom_site_label_1
_geom_bond_atom_site_label_2
_geom_bond_distance
_geom_bond_site_symmetry_2
_geom_bond_publ_flag
C1 O1 1.252(4) . ?
C1 O2 1.261(4) . ?
C1 C2 1.511(4) . ?
C2 C5 1.388(4) . ?
C2 C3 1.391(4) . ?
C3 C5 1.394(4) 3_567 ?
C3 C4 1.516(4) . ?
C4 O3 1.244(4) . ?
C4 O4 1.253(4) . ?
C5 C3 1.394(4) 3_567 ?
C5 H5 0.9300 . ?
C6 C10 1.502(4) . ?
C6 C6 1.523(6) 3_566 ?
C6 C7 1.542(4) . ?
C6 H6 0.9800 . ?
C7 C13 1.499(4) . ?
C7 H7A 0.9700 . ?
C7 H7B 0.9700 . ?
C8 N1 1.325(4) . ?
C8 C9 1.365(4) . ?
C8 H8 0.9300 . ?
C9 C10 1.386(4) . ?
C9 H9 0.9300 . ?
C10 C11 1.384(4) . ?
C11 C12 1.383(4) . ?
C11 H11 0.9300 . ?
C12 N1 1.332(4) . ?
C12 H12 0.9300 . ?
C13 C14 1.374(4) . ?
C13 C17 1.381(4) . ?
C14 C15 1.376(4) . ?
C14 H14 0.9300 . ?
C15 N2 1.342(3) . ?
C15 H15 0.9300 . ?
C16 N2 1.349(4) . ?
C16 C17 1.396(4) . ?
C16 H16 0.9300 . ?
C17 H17 0.9300 . ?
Co1 O1 2.079(2) . ?
Co1 O6 2.107(2) . ?
Co1 O4 2.113(2) 2_446 ?
Co1 N1 2.138(3) . ?
Co1 N2 2.145(3) 1_455 ?
Co1 O5 2.1518(19) . ?
N2 Co1 2.145(3) 1_655 ?
O4 Co1 2.113(2) 2_456 ?
O5 H5B 0.8501 . ?
O5 H5C 0.8500 . ?
O6 H6A 0.8500 . ?
O6 H6B 0.8500 . ?
O7 H7C 0.8499 . ?
O7 H7D 0.8501 . ?
O8 H8A 0.8500 . ?
O8 H8B 0.8500 . ?
O9 H9A 0.8500 . ?
O9 H9B 0.8500 . ?
